data_2008589
loop_
_publ_author_name
'Koketsu, Mamoru'
'Kagabu, Shinzo'
'Matsuoka, Masashi'

_publ_section_title
;
 Absolute configuration of the active stereoisomer of new rice
 fungicide Carpropamid
;
_journal_issue 6
_journal_name_full 'Acta Crystallographica Section C'
_journal_page_first 1025
_journal_page_last 1027
_journal_paper_doi 10.1107/S0108270199002504
_journal_volume 55
_journal_year 1999
_chemical_formula_moiety 'C15 H18 Cl3 N O'
_chemical_formula_sum 'C15 H18 Cl3 N O'
_chemical_formula_weight 334.67
_chemical_melting_point 136
_chemical_name_common (1S,3R)-Carpropamide
_space_group_IT_number 19
_symmetry_cell_setting orthorhombic
_symmetry_space_group_name_Hall 'P 2ac 2ab'
_symmetry_space_group_name_H-M 'P 21 21 21'
_audit_creation_method 'from TEXRAY.INF file'
_cell_angle_alpha 90
_cell_angle_beta 90
_cell_angle_gamma 90
_cell_formula_units_Z 8
_cell_length_a 13.6977(5)
_cell_length_b 19.8307(8)
_cell_length_c 12.7594(8)
_cell_measurement_reflns_used 25
_cell_measurement_temperature 296.2
_cell_measurement_theta_max 12.4
_cell_measurement_theta_min 10.2
_cell_volume 3465.9(3)
_computing_cell_refinement 'MSC/AFC Diffractometer Control Software'
_computing_data_collection
;MSC/AFC Diffractometer Control Software (Molecular Structure Corporation,
 1996)
;
_computing_data_reduction 'TEXSAN (Molecular Structure Corporation, 1995)'
_computing_publication_material TEXSAN
_computing_structure_refinement TEXSAN
_computing_structure_solution 'SHELXS86 (Sheldrick, 1985)'
_diffrn_ambient_temperature 296.2
_diffrn_measurement_device_type 'Rigaku AFC7R'
_diffrn_measurement_method \w-2\q
_diffrn_radiation_monochromator graphite
_diffrn_radiation_source 'Rigaku rotating anode'
_diffrn_radiation_type 'Mo K\a'
_diffrn_radiation_wavelength 0.7107
_diffrn_reflns_av_R_equivalents 0.01
_diffrn_reflns_av_sigmaI/netI 0.085
_diffrn_reflns_limit_h_max 17
_diffrn_reflns_limit_h_min 0
_diffrn_reflns_limit_k_max 25
_diffrn_reflns_limit_k_min 0
_diffrn_reflns_limit_l_max 16
_diffrn_reflns_limit_l_min 0
_diffrn_reflns_number 4430
_diffrn_reflns_reduction_process 'Lp corrections applied'
_diffrn_reflns_theta_max 27.50
_diffrn_reflns_theta_min 2.05
_diffrn_standards_decay_% 1.91
_diffrn_standards_interval_count 150
_diffrn_standards_number 3
_exptl_absorpt_coefficient_mu 0.523
_exptl_absorpt_correction_type none
_exptl_crystal_colour colorless
_exptl_crystal_density_diffrn 1.283
_exptl_crystal_density_method 'not measured'
_exptl_crystal_description prismatic
_exptl_crystal_F_000 1392.00
_exptl_crystal_size_max 0.68
_exptl_crystal_size_mid 0.47
_exptl_crystal_size_min 0.39
_refine_diff_density_max 0.39
_refine_diff_density_min -0.45
_refine_ls_abs_structure_details 'Flack (1983)'
_refine_ls_abs_structure_Flack -0.20(10)
_refine_ls_extinction_method none
_refine_ls_goodness_of_fit_ref 1.484
_refine_ls_hydrogen_treatment noref
_refine_ls_matrix_type full
_refine_ls_number_constraints 0
_refine_ls_number_parameters 362
_refine_ls_number_reflns 3488
_refine_ls_number_restraints 0
_refine_ls_R_factor_all 0.0952
_refine_ls_R_factor_gt 0.0552
_refine_ls_shift/su_max 0.0329
_refine_ls_shift/su_mean 0.0029
_refine_ls_structure_factor_coef F
_refine_ls_weighting_details 'w = 1/[\s^2^(Fo) + 0.00040|Fo|^2^]'
_refine_ls_weighting_scheme calc
_refine_ls_wR_factor_ref 0.0671
_reflns_number_gt 3488
_reflns_number_total 4429
_reflns_threshold_expression I>0.2\s(I)
_cod_data_source_file na1401.cif
_cod_data_source_block carpropamide
_cod_original_cell_volume 3465.9(2)
_cod_original_sg_symbol_H-M 'P 21 21 21 '
_cod_original_formula_sum 'C15 H18 Cl3 N O '
_cod_database_code 2008589

loop_
_symmetry_equiv_pos_as_xyz
x,y,z
1/2-x,-y,1/2+z
1/2+x,1/2-y,-z
-x,1/2+y,1/2-z

loop_
_atom_site_label
_atom_site_fract_x
_atom_site_fract_y
_atom_site_fract_z
_atom_site_U_iso_or_equiv
_atom_site_adp_type
_atom_site_calc_flag
_atom_site_refinement_flags
_atom_site_occupancy
_atom_site_disorder_assembly
_atom_site_disorder_group
_atom_site_type_symbol
Cl(1) -.59180(10) -.40454(9) -.48850(10) .0981(6) Uani d . 1.00 . . Cl
Cl(2) -.42940(10) -.31750(10) -.54200(10) .1014(6) Uani d . 1.00 . . Cl
Cl(3) -.00370(10) -.25890(10) -.8089(2) .1520(10) Uani d . 1.00 . . Cl
Cl(4) -.80120(10) -.14369(9) -.73650(10) .0884(6) Uani d . 1.00 . . Cl
Cl(5) -.67790(10) -.08481(9) -.57720(10) .0810(5) Uani d . 1.00 . . Cl
Cl(6) -.3977(2) -.00240(10) -.2427(2) .1371(9) Uani d . 1.00 . . Cl
O(1) -.5245(2) -.23160(10) -.7637(3) .0578(10) Uani d . 1.00 . . O
O(2) -.5222(2) .0201(2) -.7327(3) .0620(10) Uani d . 1.00 . . O
N(1) -.4853(3) -.3375(2) -.8104(3) .0440(10) Uani d . 1.00 . . N
N(2) -.4787(3) -.0880(2) -.7404(3) .0510(10) Uani d . 1.00 . . N
C(1) -.1278(4) -.2749(3) -.8350(6) .083(2) Uani d . 1.00 . . C
C(2) -.1784(4) -.3111(3) -.7624(5) .077(2) Uani d . 1.00 . . C
C(3) -.2779(4) -.3256(3) -.7828(5) .0620(10) Uani d . 1.00 . . C
C(4) -.3207(4) -.3026(2) -.8730(4) .0490(10) Uani d . 1.00 . . C
C(5) -.2656(4) -.2657(3) -.9439(4) .066(2) Uani d . 1.00 . . C
C(6) -.1674(5) -.2511(4) -.9245(5) .093(2) Uani d . 1.00 . . C
C(7) -.4274(3) -.3185(2) -.9010(4) .0470(10) Uani d . 1.00 . . C
C(8) -.4335(4) -.3742(3) -.9810(4) .063(2) Uani d . 1.00 . . C
C(9) -.5316(3) -.2921(2) -.7508(4) .0390(10) Uani d . 1.00 . . C
C(10) -.5980(3) -.3216(2) -.6671(4) .0430(10) Uani d . 1.00 . . C
C(11) -.5543(3) -.3345(3) -.5604(4) .0620(10) Uani d . 1.00 . . C
C(12) -.6203(4) -.2770(3) -.5758(4) .063(2) Uani d . 1.00 . . C
C(13) -.6754(3) -.3683(2) -.7096(4) .0560(10) Uani d . 1.00 . . C
C(14) -.7385(4) -.3344(3) -.7922(5) .080(2) Uani d . 1.00 . . C
C(15) -.7197(4) -.2735(3) -.5229(5) .082(2) Uani d . 1.00 . . C
C(16) -.3895(4) -.0257(4) -.3748(5) .084(2) Uani d . 1.00 . . C
C(17) -.4339(4) -.0830(4) -.4070(5) .084(2) Uani d . 1.00 . . C
C(18) -.4296(4) -.0994(3) -.5122(5) .069(2) Uani d . 1.00 . . C
C(19) -.3820(3) -.0591(2) -.5832(4) .0520(10) Uani d . 1.00 . . C
C(20) -.3358(4) -.0021(3) -.5471(5) .071(2) Uani d . 1.00 . . C
C(21) -.3396(5) .0156(3) -.4416(5) .083(2) Uani d . 1.00 . . C
C(22) -.3793(4) -.0762(3) -.6997(4) .0570(10) Uani d . 1.00 . . C
C(23) -.3159(4) -.1375(3) -.7253(5) .074(2) Uani d . 1.00 . . C
C(24) -.5434(3) -.0387(2) -.7519(4) .0480(10) Uani d . 1.00 . . C
C(25) -.6434(4) -.0596(2) -.7913(4) .0500(10) Uani d . 1.00 . . C
C(26) -.7163(4) -.0813(3) -.7088(4) .0610(10) Uani d . 1.00 . . C
C(27) -.7261(4) -.0136(3) -.7566(5) .064(2) Uani d . 1.00 . . C
C(28) -.6437(4) -.0933(3) -.8973(4) .063(2) Uani d . 1.00 . . C
C(29) -.5971(5) -.0510(4) -.9813(5) .099(2) Uani d . 1.00 . . C
C(30) -.8121(4) .0069(3) -.8254(5) .089(2) Uani d . 1.00 . . C
H(1) -.1489 -.3272 -.6967 .0928 Uiso calc . 1.00 . . H
H(2) -.3157 -.3545 -.7359 .0740 Uiso calc . 1.00 . . H
H(3) -.2971 -.2464 -1.0053 .0781 Uiso calc . 1.00 . . H
H(4) -.1300 -.2275 -.9763 .1079 Uiso calc . 1.00 . . H
H(5) -.4561 -.2783 -.9300 .0553 Uiso calc . 1.00 . . H
H(6) -.3990 -.3618 -1.0427 .0812 Uiso calc . 1.00 . . H
H(7) -.4101 -.4145 -.9536 .0812 Uiso calc . 1.00 . . H
H(8) -.5019 -.3802 -1.0009 .0812 Uiso calc . 1.00 . . H
H(9) -.4910 -.3817 -.7723 .0538 Uiso calc . 1.00 . . H
H(10) -.6478 -.4081 -.7388 .0643 Uiso calc . 1.00 . . H
H(11) -.7199 -.3827 -.6538 .0643 Uiso calc . 1.00 . . H
H(12) -.7869 -.3652 -.8189 .0913 Uiso calc . 1.00 . . H
H(13) -.7696 -.2962 -.7647 .0913 Uiso calc . 1.00 . . H
H(14) -.6974 -.3215 -.8498 .0913 Uiso calc . 1.00 . . H
H(15) -.5875 -.2333 -.5800 .0757 Uiso calc . 1.00 . . H
H(16) -.7230 -.2415 -.4695 .1046 Uiso calc . 1.00 . . H
H(17) -.7702 -.2608 -.5758 .1046 Uiso calc . 1.00 . . H
H(18) -.7387 -.3168 -.4980 .1046 Uiso calc . 1.00 . . H
H(19) -.4681 -.1120 -.3551 .0996 Uiso calc . 1.00 . . H
H(20) -.4607 -.1423 -.5337 .0848 Uiso calc . 1.00 . . H
H(21) -.2965 .0260 -.5955 .0900 Uiso calc . 1.00 . . H
H(22) -.3116 .0564 -.4132 .0979 Uiso calc . 1.00 . . H
H(23) -.3516 -.0373 -.7364 .0709 Uiso calc . 1.00 . . H
H(24) -.2495 -.1303 -.7000 .0873 Uiso calc . 1.00 . . H
H(25) -.3121 -.1449 -.7987 .0873 Uiso calc . 1.00 . . H
H(26) -.3408 -.1762 -.6917 .0873 Uiso calc . 1.00 . . H
H(27) -.4989 -.1316 -.7470 .0611 Uiso calc . 1.00 . . H
H(28) -.7096 -.1042 -.9179 .0775 Uiso calc . 1.00 . . H
H(29) -.6084 -.1349 -.8916 .0775 Uiso calc . 1.00 . . H
H(30) -.5980 -.0741 -1.0461 .1279 Uiso calc . 1.00 . . H
H(31) -.5327 -.0403 -.9618 .1279 Uiso calc . 1.00 . . H
H(32) -.6340 -.0099 -.9884 .1279 Uiso calc . 1.00 . . H
H(33) -.7039 .0232 -.7114 .0758 Uiso calc . 1.00 . . H
H(34) -.8066 .0523 -.8476 .0993 Uiso calc . 1.00 . . H
H(35) -.8717 .0018 -.7865 .0993 Uiso calc . 1.00 . . H
H(36) -.8147 -.0220 -.8848 .0993 Uiso calc . 1.00 . . H

loop_
_atom_site_aniso_label
_atom_site_aniso_U_11
_atom_site_aniso_U_22
_atom_site_aniso_U_33
_atom_site_aniso_U_12
_atom_site_aniso_U_13
_atom_site_aniso_U_23
Cl(1) .0930(10) .1140(10) .0870(10) .0120(10) .0243(10) .0540(10)
Cl(2) .0519(8) .178(2) .0740(10) -.0190(10) -.0152(8) .0060(10)
Cl(3) .0640(10) .203(3) .189(2) -.0500(10) -.0220(10) .058(2)
Cl(4) .0810(10) .0900(10) .0940(10) -.0322(9) -.0177(10) .0138(10)
Cl(5) .0860(10) .1070(10) .0500(7) .0060(10) -.0093(8) .0023(8)
Cl(6) .122(2) .212(3) .0780(10) .052(2) -.0220(10) -.056(2)
O(1) .065(2) .0310(10) .078(2) -.007(2) .028(2) .000(2)
O(2) .069(2) .036(2) .082(3) -.001(2) -.022(2) -.008(2)
N(1) .043(2) .032(2) .056(2) .002(2) .016(2) .010(2)
N(2) .059(2) .034(2) .060(2) -.004(2) -.021(2) -.003(2)
C(1) .055(2) .095(5) .099(4) -.018(3) .006(3) .009(4)
C(2) .056(2) .101(5) .075(4) .007(3) -.015(3) .015(3)
C(3) .056(2) .057(3) .074(3) -.005(3) .005(2) .022(3)
C(4) .047(2) .040(3) .059(3) .003(2) .013(2) -.008(2)
C(5) .061(3) .077(4) .061(3) -.010(3) .015(3) .020(3)
C(6) .066(3) .123(6) .090(4) -.036(4) .009(3) .023(4)
C(7) .046(2) .042(3) .053(3) .007(2) .012(2) .010(2)
C(8) .064(3) .074(4) .052(3) -.009(3) .016(3) -.009(2)
C(9) .032(2) .031(2) .055(3) -.006(2) .002(2) .004(2)
C(10) .036(2) .040(2) .054(2) .003(2) .005(2) .007(2)
C(11) .042(2) .089(3) .055(3) -.009(2) .001(2) .002(2)
C(12) .063(3) .067(3) .059(3) -.007(2) .020(3) -.013(2)
C(13) .044(3) .047(3) .075(3) -.013(2) .015(2) -.001(2)
C(14) .058(3) .092(5) .090(4) -.003(3) -.018(3) .013(3)
C(15) .072(3) .094(5) .082(4) .018(3) .046(3) -.011(4)
C(16) .058(4) .122(5) .073(2) .035(3) -.023(3) -.026(3)
C(17) .051(3) .135(5) .066(3) -.003(4) -.008(3) -.004(4)
C(18) .064(3) .075(4) .069(3) -.018(3) -.011(3) -.009(3)
C(19) .046(3) .048(3) .062(2) .023(2) -.014(2) -.004(2)
C(20) .077(4) .055(3) .082(3) .003(3) -.022(3) -.005(3)
C(21) .104(5) .056(4) .088(3) .021(3) -.051(4) -.029(3)
C(22) .056(2) .052(3) .064(2) -.010(2) -.010(2) -.002(3)
C(23) .063(3) .078(4) .081(4) .018(3) -.012(3) -.019(3)
C(24) .060(2) .036(2) .048(3) -.002(2) -.017(2) -.006(2)
C(25) .060(2) .036(2) .054(2) -.002(2) -.021(2) -.003(2)
C(26) .068(3) .066(3) .050(2) .001(2) -.015(2) .002(2)
C(27) .059(3) .059(3) .075(4) .010(2) -.017(3) -.005(3)
C(28) .070(3) .058(3) .061(3) -.006(3) -.023(3) -.020(2)
C(29) .110(5) .131(6) .055(4) -.028(5) .003(4) .004(3)
C(30) .087(4) .084(4) .095(5) .024(4) -.056(4) .001(4)

loop_
_atom_type_symbol
_atom_type_description
_atom_type_scat_dispersion_real
_atom_type_scat_dispersion_imag
_atom_type_scat_source
C C 0.003 0.002
;International Tables for Crystallography
(1992, Vol. C, Tables 4.2.6.8 and 6.1.1.1)
;
H H 0.000 0.000
;International Tables for Crystallography
(1992, Vol. C, Table 6.1.1.2)
;
N N 0.006 0.003
;International Tables for Crystallography
(1992, Vol. C, Tables 4.2.6.8 and 6.1.1.1)
;
O O 0.011 0.006
;International Tables for Crystallography
(1992, Vol. C, Tables 4.2.6.8 and 6.1.1.1)
;
Cl Cl 0.148 0.159
;International Tables for Crystallography
(1992, Vol. C, Tables 4.2.6.8 and 6.1.1.1)
;

loop_
_geom_angle_atom_site_label_1
_geom_angle_atom_site_label_2
_geom_angle_atom_site_label_3
_geom_angle_site_symmetry_1
_geom_angle_site_symmetry_2
_geom_angle_site_symmetry_3
_geom_angle
_geom_angle_publ_flag
C(7) N(1) C(9) 1_555 1_555 1_555 122.5(4) no
C(7) N(1) H(9) 1_555 1_555 1_555 130.8(4) no
C(9) N(1) H(9) 1_555 1_555 1_555 105.9(4) no
C(22) N(2) C(24) 1_555 1_555 1_555 122.6(5) no
C(22) N(2) H(27) 1_555 1_555 1_555 117.5(5) no
C(24) N(2) H(27) 1_555 1_555 1_555 119.0(5) no
Cl(3) C(1) C(2) 1_555 1_555 1_555 117.2(6) no
Cl(3) C(1) C(6) 1_555 1_555 1_555 119.1(6) no
C(2) C(1) C(6) 1_555 1_555 1_555 123.7(7) no
C(1) C(2) C(3) 1_555 1_555 1_555 118.1(7) no
C(1) C(2) H(1) 1_555 1_555 1_555 122.8(7) no
C(3) C(2) H(1) 1_555 1_555 1_555 119.1(7) no
C(2) C(3) C(4) 1_555 1_555 1_555 120.0(6) no
C(2) C(3) H(2) 1_555 1_555 1_555 121.0(7) no
C(4) C(3) H(2) 1_555 1_555 1_555 118.8(6) no
C(3) C(4) C(5) 1_555 1_555 1_555 119.4(6) no
C(3) C(4) C(7) 1_555 1_555 1_555 122.3(5) no
C(5) C(4) C(7) 1_555 1_555 1_555 118.3(5) no
C(4) C(5) C(6) 1_555 1_555 1_555 121.1(7) no
C(4) C(5) H(3) 1_555 1_555 1_555 119.4(6) no
C(6) C(5) H(3) 1_555 1_555 1_555 119.2(7) no
C(1) C(6) C(5) 1_555 1_555 1_555 117.7(7) no
C(1) C(6) H(4) 1_555 1_555 1_555 122.6(8) no
C(5) C(6) H(4) 1_555 1_555 1_555 119.6(8) no
N1 C7 C4 1_555 1_555 1_555 112.8(5) yes
N1 C7 C8 1_555 1_555 1_555 108.7(5) yes
N(1) C(7) H(5) 1_555 1_555 1_555 107.2(5) no
C(4) C(7) C(8) 1_555 1_555 1_555 111.2(5) no
C(4) C(7) H(5) 1_555 1_555 1_555 108.0(5) no
C(8) C(7) H(5) 1_555 1_555 1_555 108.9(5) no
C(7) C(8) H(6) 1_555 1_555 1_555 110.2(6) no
C(7) C(8) H(7) 1_555 1_555 1_555 110.8(6) no
C(7) C(8) H(8) 1_555 1_555 1_555 108.6(5) no
H(6) C(8) H(7) 1_555 1_555 1_555 111.2(6) no
H(6) C(8) H(8) 1_555 1_555 1_555 107.1(6) no
H(7) C(8) H(8) 1_555 1_555 1_555 108.8(6) no
O1 C9 N1 1_555 1_555 1_555 123.4(5) yes
O1 C9 C10 1_555 1_555 1_555 121.5(5) yes
N1 C9 C10 1_555 1_555 1_555 115.1(4) yes
C(9) C(10) C(11) 1_555 1_555 1_555 117.5(4) no
C(9) C(10) C(12) 1_555 1_555 1_555 116.3(5) no
C(9) C(10) C(13) 1_555 1_555 1_555 113.8(5) no
C11 C10 C12 1_555 1_555 1_555 58.6(4) yes
C(11) C(10) C(13) 1_555 1_555 1_555 119.9(5) no
C(12) C(10) C(13) 1_555 1_555 1_555 120.0(5) no
Cl(1) C(11) Cl(2) 1_555 1_555 1_555 111.7(4) no
Cl(1) C(11) C(10) 1_555 1_555 1_555 119.6(4) no
Cl(1) C(11) C(12) 1_555 1_555 1_555 120.5(4) no
Cl(2) C(11) C(10) 1_555 1_555 1_555 118.3(4) no
Cl(2) C(11) C(12) 1_555 1_555 1_555 117.8(5) no
C10 C11 C12 1_555 1_555 1_555 60.2(4) yes
C10 C12 C11 1_555 1_555 1_555 61.2(4) yes
C(10) C(12) C(15) 1_555 1_555 1_555 123.8(6) no
C(10) C(12) H(15) 1_555 1_555 1_555 112.8(6) no
C(11) C(12) C(15) 1_555 1_555 1_555 121.8(6) no
C(11) C(12) H(15) 1_555 1_555 1_555 114.4(6) no
C(15) C(12) H(15) 1_555 1_555 1_555 113.2(6) no
C(10) C(13) C(14) 1_555 1_555 1_555 112.1(5) no
C(10) C(13) H(10) 1_555 1_555 1_555 111.7(5) no
C(10) C(13) H(11) 1_555 1_555 1_555 110.7(5) no
C(14) C(13) H(10) 1_555 1_555 1_555 108.8(6) no
C(14) C(13) H(11) 1_555 1_555 1_555 106.3(5) no
H(10) C(13) H(11) 1_555 1_555 1_555 106.9(5) no
C(13) C(14) H(12) 1_555 1_555 1_555 110.9(7) no
C(13) C(14) H(13) 1_555 1_555 1_555 110.9(7) no
C(13) C(14) H(14) 1_555 1_555 1_555 108.4(6) no
H(12) C(14) H(13) 1_555 1_555 1_555 109.4(7) no
H(12) C(14) H(14) 1_555 1_555 1_555 107.6(8) no
H(13) C(14) H(14) 1_555 1_555 1_555 109.7(8) no
C(12) C(15) H(16) 1_555 1_555 1_555 113.5(7) no
C(12) C(15) H(17) 1_555 1_555 1_555 109.4(6) no
C(12) C(15) H(18) 1_555 1_555 1_555 110.6(6) no
H(16) C(15) H(17) 1_555 1_555 1_555 106.8(6) no
H(16) C(15) H(18) 1_555 1_555 1_555 110.8(7) no
H(17) C(15) H(18) 1_555 1_555 1_555 105.3(7) no
Cl(6) C(16) C(17) 1_555 1_555 1_555 119.0(8) no
Cl(6) C(16) C(21) 1_555 1_555 1_555 118.4(7) no
C(17) C(16) C(21) 1_555 1_555 1_555 122.6(7) no
C(16) C(17) C(18) 1_555 1_555 1_555 118.3(8) no
C(16) C(17) H(19) 1_555 1_555 1_555 119.7(8) no
C(18) C(17) H(19) 1_555 1_555 1_555 122.0(9) no
C(17) C(18) C(19) 1_555 1_555 1_555 121.6(7) no
C(17) C(18) H(20) 1_555 1_555 1_555 116.9(8) no
C(19) C(18) H(20) 1_555 1_555 1_555 121.5(7) no
C(18) C(19) C(20) 1_555 1_555 1_555 118.4(6) no
C(18) C(19) C(22) 1_555 1_555 1_555 121.7(6) no
C(20) C(19) C(22) 1_555 1_555 1_555 119.9(6) no
C(19) C(20) C(21) 1_555 1_555 1_555 120.9(7) no
C(19) C(20) H(21) 1_555 1_555 1_555 120.2(7) no
C(21) C(20) H(21) 1_555 1_555 1_555 118.8(7) no
C(16) C(21) C(20) 1_555 1_555 1_555 118.2(7) no
C(16) C(21) H(22) 1_555 1_555 1_555 117.9(8) no
C(20) C(21) H(22) 1_555 1_555 1_555 123.9(9) no
N2 C22 C19 1_555 1_555 1_555 110.9(5) yes
N2 C22 C23 1_555 1_555 1_555 108.8(5) yes
N(2) C(22) H(23) 1_555 1_555 1_555 108.3(5) no
C(19) C(22) C(23) 1_555 1_555 1_555 113.5(5) no
C(19) C(22) H(23) 1_555 1_555 1_555 107.5(6) no
C(23) C(22) H(23) 1_555 1_555 1_555 107.7(6) no
C(22) C(23) H(24) 1_555 1_555 1_555 110.0(6) no
C(22) C(23) H(25) 1_555 1_555 1_555 111.4(6) no
C(22) C(23) H(26) 1_555 1_555 1_555 110.1(6) no
H(24) C(23) H(25) 1_555 1_555 1_555 107.3(7) no
H(24) C(23) H(26) 1_555 1_555 1_555 107.9(7) no
H(25) C(23) H(26) 1_555 1_555 1_555 110.1(7) no
O2 C24 N2 1_555 1_555 1_555 121.2(5) yes
O2 C24 C25 1_555 1_555 1_555 122.7(5) yes
N2 C24 C25 1_555 1_555 1_555 116.0(5) yes
C(24) C(25) C(26) 1_555 1_555 1_555 116.3(5) no
C(24) C(25) C(27) 1_555 1_555 1_555 114.3(5) no
C(24) C(25) C(28) 1_555 1_555 1_555 114.9(5) no
C26 C25 C27 1_555 1_555 1_555 58.4(4) yes
C(26) C(25) C(28) 1_555 1_555 1_555 119.7(5) no
C(27) C(25) C(28) 1_555 1_555 1_555 121.6(5) no
Cl(4) C(26) Cl(5) 1_555 1_555 1_555 111.5(4) no
Cl(4) C(26) C(25) 1_555 1_555 1_555 120.2(4) no
Cl(4) C(26) C(27) 1_555 1_555 1_555 120.2(5) no
Cl(5) C(26) C(25) 1_555 1_555 1_555 118.5(4) no
Cl(5) C(26) C(27) 1_555 1_555 1_555 117.1(5) no
C25 C26 C27 1_555 1_555 1_555 61.0(4) yes
C25 C27 C26 1_555 1_555 1_555 60.6(4) yes
C(25) C(27) C(30) 1_555 1_555 1_555 124.7(6) no
C(25) C(27) H(33) 1_555 1_555 1_555 112.8(5) no
C(26) C(27) C(30) 1_555 1_555 1_555 123.3(6) no
C(26) C(27) H(33) 1_555 1_555 1_555 113.9(6) no
C(30) C(27) H(33) 1_555 1_555 1_555 112.3(5) no
C(25) C(28) C(29) 1_555 1_555 1_555 113.0(6) no
C(25) C(28) H(28) 1_555 1_555 1_555 110.2(6) no
C(25) C(28) H(29) 1_555 1_555 1_555 108.1(5) no
C(29) C(28) H(28) 1_555 1_555 1_555 109.2(6) no
C(29) C(28) H(29) 1_555 1_555 1_555 108.7(7) no
H(28) C(28) H(29) 1_555 1_555 1_555 107.5(6) no
C(28) C(29) H(30) 1_555 1_555 1_555 110.3(7) no
C(28) C(29) H(31) 1_555 1_555 1_555 109.6(7) no
C(28) C(29) H(32) 1_555 1_555 1_555 108.5(7) no
H(30) C(29) H(31) 1_555 1_555 1_555 110.6(8) no
H(30) C(29) H(32) 1_555 1_555 1_555 108.7(8) no
H(31) C(29) H(32) 1_555 1_555 1_555 109.1(8) no
C(27) C(30) H(34) 1_555 1_555 1_555 111.4(6) no
C(27) C(30) H(35) 1_555 1_555 1_555 109.4(7) no
C(27) C(30) H(36) 1_555 1_555 1_555 109.1(6) no
H(34) C(30) H(35) 1_555 1_555 1_555 108.8(7) no
H(34) C(30) H(36) 1_555 1_555 1_555 109.7(8) no
H(35) C(30) H(36) 1_555 1_555 1_555 108.4(7) no

loop_
_geom_bond_atom_site_label_1
_geom_bond_atom_site_label_2
_geom_bond_site_symmetry_1
_geom_bond_site_symmetry_2
_geom_bond_distance
_geom_bond_publ_flag
Cl(1) C(11) 1_555 1_555 1.742(7) no
Cl(2) C(11) 1_555 1_555 1.760(6) no
Cl(3) C(1) 1_555 1_555 1.761(7) no
Cl(4) C(26) 1_555 1_555 1.734(7) no
Cl(5) C(26) 1_555 1_555 1.762(6) no
Cl(6) C(16) 1_555 1_555 1.751(8) no
O(1) C(9) 1_555 1_555 1.214(6) no
O(2) C(24) 1_555 1_555 1.226(6) no
N(1) C(7) 1_555 1_555 1.452(7) no
N(1) C(9) 1_555 1_555 1.337(6) no
N(2) C(22) 1_555 1_555 1.475(7) no
N(2) C(24) 1_555 1_555 1.328(7) no
C(1) C(2) 1_555 1_555 1.362(10) no
C(1) C(6) 1_555 1_555 1.350(10) no
C(2) C(3) 1_555 1_555 1.417(9) no
C(3) C(4) 1_555 1_555 1.369(9) no
C(4) C(5) 1_555 1_555 1.388(8) no
C(4) C(7) 1_555 1_555 1.537(8) no
C(5) C(6) 1_555 1_555 1.397(10) no
C(7) C(8) 1_555 1_555 1.506(8) no
C(9) C(10) 1_555 1_555 1.519(7) no
C(10) C(11) 1_555 1_555 1.509(8) no
C(10) C(12) 1_555 1_555 1.493(8) no
C(10) C(13) 1_555 1_555 1.510(8) no
C(11) C(12) 1_555 1_555 1.469(9) no
C(12) C(15) 1_555 1_555 1.521(8) no
C(13) C(14) 1_555 1_555 1.520(9) no
C(16) C(17) 1_555 1_555 1.350(10) no
C(16) C(21) 1_555 1_555 1.370(10) no
C(17) C(18) 1_555 1_555 1.383(10) no
C(18) C(19) 1_555 1_555 1.372(9) no
C(19) C(20) 1_555 1_555 1.376(8) no
C(19) C(22) 1_555 1_555 1.524(9) no
C(20) C(21) 1_555 1_555 1.390(10) no
C(22) C(23) 1_555 1_555 1.530(9) no
C(24) C(25) 1_555 1_555 1.516(8) no
C(25) C(26) 1_555 1_555 1.513(9) no
C(25) C(27) 1_555 1_555 1.520(8) no
C(25) C(28) 1_555 1_555 1.509(8) no
C(26) C(27) 1_555 1_555 1.480(9) no
C(27) C(30) 1_555 1_555 1.524(8) no
C(28) C(29) 1_555 1_555 1.503(10) no

loop_
_geom_contact_atom_site_label_1
_geom_contact_atom_site_label_2
_geom_contact_distance
_geom_contact_site_symmetry_1
_geom_contact_site_symmetry_2
_geom_contact_publ_flag
Cl(1) Cl(6) 3.535(3) 1_555 4_444 ?
Cl(2) C(15) 3.491(7) 1_555 3_544 ?
Cl(5) C(30) 3.568(8) 1_555 2_355 ?
O(1) N(2) 2.933(4) 1_555 1_555 no
O(1) C(23) 3.448(8) 1_555 1_555 ?
O(2) N(1) 2.879(6) 1_555 4_453 no
O(2) C(8) 3.494(8) 1_555 4_453 ?
O(2) C(13) 3.573(7) 1_555 4_453 ?

loop_
_geom_hbond_atom_site_label_D
_geom_hbond_atom_site_label_H
_geom_hbond_atom_site_label_A
_geom_hbond_site_symmetry_D
_geom_hbond_site_symmetry_H
_geom_hbond_site_symmetry_A
_geom_hbond_distance_DH
_geom_hbond_distance_HA
_geom_hbond_distance_DA
_geom_hbond_angle_DHA
_geom_hbond_publ_flag
N2 H27 O1 1_555 1_555 1_555 0.91 2.03 2.933(4) 172 yes
N1 H9 O2 1_555 1_555 4_443 1.00 1.96 2.879(6) 151 yes

loop_
_geom_torsion_atom_site_label_1
_geom_torsion_atom_site_label_2
_geom_torsion_atom_site_label_3
_geom_torsion_atom_site_label_4
_geom_torsion_site_symmetry_1
_geom_torsion_site_symmetry_2
_geom_torsion_site_symmetry_3
_geom_torsion_site_symmetry_4
_geom_torsion
_geom_torsion_publ_flag
Cl(1) C(11) C(10) C(9) 1_555 1_555 1_555 1_555 -144.2(4) no
Cl(1) C(11) C(10) C(12) 1_555 1_555 1_555 1_555 110.3(5) no
Cl(1) C(11) C(10) C(13) 1_555 1_555 1_555 1_555 1.4(7) no
Cl(1) C(11) C(12) C(10) 1_555 1_555 1_555 1_555 -108.9(5) no
Cl(1) C(11) C(12) C(15) 1_555 1_555 1_555 1_555 5.1(9) no
Cl(2) C(11) C(10) C(9) 1_555 1_555 1_555 1_555 -2.1(8) no
Cl(2) C(11) C(10) C(12) 1_555 1_555 1_555 1_555 -107.6(6) no
Cl(2) C(11) C(10) C(13) 1_555 1_555 1_555 1_555 143.4(5) no
Cl(2) C(11) C(12) C(10) 1_555 1_555 1_555 1_555 108.3(5) no
Cl(2) C(11) C(12) C(15) 1_555 1_555 1_555 1_555 -137.7(6) no
Cl(3) C(1) C(2) C(3) 1_555 1_555 1_555 1_555 -178.8(6) no
Cl(3) C(1) C(6) C(5) 1_555 1_555 1_555 1_555 178.8(6) no
Cl(4) C(26) C(25) C(24) 1_555 1_555 1_555 1_555 -146.4(4) no
Cl(4) C(26) C(25) C(27) 1_555 1_555 1_555 1_555 110.0(5) no
Cl(4) C(26) C(25) C(28) 1_555 1_555 1_555 1_555 -0.9(8) no
Cl(4) C(26) C(27) C(25) 1_555 1_555 1_555 1_555 -110.1(5) no
Cl(4) C(26) C(27) C(30) 1_555 1_555 1_555 1_555 4.1(10) no
Cl(5) C(26) C(25) C(24) 1_555 1_555 1_555 1_555 -3.4(7) no
Cl(5) C(26) C(25) C(27) 1_555 1_555 1_555 1_555 -107.0(6) no
Cl(5) C(26) C(25) C(28) 1_555 1_555 1_555 1_555 142.0(5) no
Cl(5) C(26) C(27) C(25) 1_555 1_555 1_555 1_555 109.2(5) no
Cl(5) C(26) C(27) C(30) 1_555 1_555 1_555 1_555 -136.6(6) no
Cl(6) C(16) C(17) C(18) 1_555 1_555 1_555 1_555 177.8(6) no
Cl(6) C(16) C(21) C(20) 1_555 1_555 1_555 1_555 -178.1(5) no
O1 C9 N1 C7 1_555 1_555 1_555 1_555 -4.4(8) yes
O(1) C(9) C(10) C(11) 1_555 1_555 1_555 1_555 -91.3(7) no
O(1) C(9) C(10) C(12) 1_555 1_555 1_555 1_555 -24.8(8) no
O(1) C(9) C(10) C(13) 1_555 1_555 1_555 1_555 121.1(6) no
O2 C24 N2 C22 1_555 1_555 1_555 1_555 2.9(9) yes
O(2) C(24) C(25) C(26) 1_555 1_555 1_555 1_555 -93.7(7) no
O(2) C(24) C(25) C(27) 1_555 1_555 1_555 1_555 -28.4(9) no
O(2) C(24) C(25) C(28) 1_555 1_555 1_555 1_555 119.2(7) no
N1 C7 C4 C3 1_555 1_555 1_555 1_555 20.8(8) yes
N1 C7 C4 C5 1_555 1_555 1_555 1_555 -161.4(5) yes
N(1) C(9) C(10) C(11) 1_555 1_555 1_555 1_555 91.0(6) no
N(1) C(9) C(10) C(12) 1_555 1_555 1_555 1_555 157.5(5) no
N(1) C(9) C(10) C(13) 1_555 1_555 1_555 1_555 -56.6(6) no
N(2) C(22) C(19) C(18) 1_555 1_555 1_555 1_555 52.4(8) yes
N2 C22 C19 C20 1_555 1_555 1_555 1_555 -127.6(6) yes
N(2) C(24) C(25) C(26) 1_555 1_555 1_555 1_555 87.3(7) no
N(2) C(24) C(25) C(27) 1_555 1_555 1_555 1_555 152.6(6) no
N(2) C(24) C(25) C(28) 1_555 1_555 1_555 1_555 -59.9(7) no
C(1) C(2) C(3) C(4) 1_555 1_555 1_555 1_555 .0(10) no
C(1) C(6) C(5) C(4) 1_555 1_555 1_555 1_555 .0(10) no
C(2) C(1) C(6) C(5) 1_555 1_555 1_555 1_555 -1.0(10) no
C(2) C(3) C(4) C(5) 1_555 1_555 1_555 1_555 0.4(10) no
C(2) C(3) C(4) C(7) 1_555 1_555 1_555 1_555 178.1(6) no
C(3) C(2) C(1) C(6) 1_555 1_555 1_555 1_555 1.0(10) no
C(3) C(4) C(5) C(6) 1_555 1_555 1_555 1_555 .0(10) no
C3 C4 C7 C8 1_555 1_555 1_555 1_555 -101.5(7) yes
C(4) C(7) N(1) C(9) 1_555 1_555 1_555 1_555 87.9(6) no
C5 C4 C7 C8 1_555 1_555 1_555 1_555 76.2(7) yes
C6 C5 C4 C7 1_555 1_555 1_555 1_555 -178.2(7) yes
C7 N1 C9 C10 1_555 1_555 1_555 1_555 173.3(5) yes
C8 C7 N1 C9 1_555 1_555 1_555 1_555 -148.3(5) yes
C(9) C(10) C(11) C(12) 1_555 1_555 1_555 1_555 105.6(6) no
C(9) C(10) C(12) C(11) 1_555 1_555 1_555 1_555 -107.6(5) no
C(9) C(10) C(12) C(15) 1_555 1_555 1_555 1_555 141.6(6) no
C(9) C(10) C(13) C(14) 1_555 1_555 1_555 1_555 -56.3(7) no
C(10) C(11) C(12) C(15) 1_555 1_555 1_555 1_555 114.0(7) no
C(11) C(10) C(12) C(15) 1_555 1_555 1_555 1_555 -110.9(7) no
C(11) C(10) C(13) C(14) 1_555 1_555 1_555 1_555 156.9(6) no
C(11) C(12) C(10) C(13) 1_555 1_555 1_555 1_555 108.7(6) no
C(12) C(10) C(13) C(14) 1_555 1_555 1_555 1_555 88.2(7) no
C(12) C(11) C(10) C(13) 1_555 1_555 1_555 1_555 -108.9(6) no
C(13) C(10) C(12) C(15) 1_555 1_555 1_555 1_555 -2.1(9) no
C(16) C(17) C(18) C(19) 1_555 1_555 1_555 1_555 .0(10) no
C(16) C(21) C(20) C(19) 1_555 1_555 1_555 1_555 .0(10) no
C(17) C(16) C(21) C(20) 1_555 1_555 1_555 1_555 .0(10) no
C(17) C(18) C(19) C(20) 1_555 1_555 1_555 1_555 1.0(10) no
C17 C18 C19 C22 1_555 1_555 1_555 1_555 -178.4(6) yes
C(18) C(17) C(16) C(21) 1_555 1_555 1_555 1_555 -1.0(10) no
C(18) C(19) C(20) C(21) 1_555 1_555 1_555 1_555 -1.9(10) no
C18 C19 C22 C23 1_555 1_555 1_555 1_555 -70.4(8) yes
C19 C22 N2 C24 1_555 1_555 1_555 1_555 70.4(7) yes
C20 C19 C22 C23 1_555 1_555 1_555 1_555 109.5(6) yes
C21 C20 C19 C22 1_555 1_555 1_555 1_555 178.2(6) yes
C22 N2 C24 C25 1_555 1_555 1_555 1_555 -178.0(5) yes
C23 C22 N2 C24 1_555 1_555 1_555 1_555 -164.1(6) yes
C(24) C(25) C(26) C(27) 1_555 1_555 1_555 1_555 103.6(6) no
C(24) C(25) C(27) C(26) 1_555 1_555 1_555 1_555 -107.1(6) no
C(24) C(25) C(27) C(30) 1_555 1_555 1_555 1_555 140.9(6) no
C(24) C(25) C(28) C(29) 1_555 1_555 1_555 1_555 -56.2(8) no
C(25) C(26) C(27) C(30) 1_555 1_555 1_555 1_555 114.3(7) no
C(26) C(25) C(27) C(30) 1_555 1_555 1_555 1_555 -112.1(7) no
C(26) C(25) C(28) C(29) 1_555 1_555 1_555 1_555 157.9(6) no
C(26) C(27) C(25) C(28) 1_555 1_555 1_555 1_555 107.8(6) no
C(27) C(25) C(28) C(29) 1_555 1_555 1_555 1_555 88.8(8) no
C(27) C(26) C(25) C(28) 1_555 1_555 1_555 1_555 -111.0(6) no
C(28) C(25) C(27) C(30) 1_555 1_555 1_555 1_555 -4.3(10) no
